data_2213972
loop_
_publ_author_name
'Susanta K. Nayak'
'Anirudha Jena'
'Gururaj M. Neelgund'
'S. A. Shivashankar'
'T. N. Guru Row'

_publ_section_title
;
 Bis(<i>tert</i>-butyl-3-oxobutanoato)dipyridinenickel(II) benzene
 solvate
;
_journal_coeditor_code SJ2312
_journal_issue 6
_journal_name_full 'Acta Crystallographica Section E'
_journal_page_first m1604
_journal_page_last m1604
_journal_paper_doi 10.1107/S1600536807021496
_journal_volume 63
_journal_year 2007
_chemical_formula_iupac '[Ni (C8 H13 O3)2 (C5 H5 N)2] , C6 H6'
_chemical_formula_moiety 'C26 H36 N2 Ni O6 , C6 H6'
_chemical_formula_sum 'C32 H42 N2 Ni O6'
_chemical_formula_weight 609.37
_chemical_melting_point 124
_chemical_name_systematic
;
Bis(<i>tert</i>-butyl-3-oxobutanoato)dipyridinenickel(II) benzene solvate
;
_space_group_IT_number 2
_symmetry_cell_setting triclinic
_symmetry_space_group_name_Hall '-P 1'
_symmetry_space_group_name_H-M 'P -1'
_atom_sites_solution_hydrogens geom
_atom_sites_solution_primary direct
_atom_sites_solution_secondary difmap
_cell_angle_alpha 99.205(2)
_cell_angle_beta 93.504(2)
_cell_angle_gamma 117.338(2)
_cell_formula_units_Z 1
_cell_length_a 8.3748(11)
_cell_length_b 8.8057(12)
_cell_length_c 12.5949(17)
_cell_measurement_reflns_used 622
_cell_measurement_temperature 292(2)
_cell_measurement_theta_max 27.983
_cell_measurement_theta_min 0.924
_cell_volume 804.81(19)
_computing_cell_refinement 'SAINT (Bruker, 2004)'
_computing_data_collection 'SMART (Bruker, 2004)'
_computing_data_reduction SAINT
_computing_molecular_graphics
;
DIAMOND (Brandenburg, 2006) and CAMERON (Watkin <i>et al.</i>,
1993)
;
_computing_publication_material 'PLATON (Spek, 2003)'
_computing_structure_refinement 'SHELXL97 (Sheldrick, 1997)'
_computing_structure_solution 'SHELXS86 (Sheldrick, 1985)'
_diffrn_ambient_temperature 292(2)
_diffrn_measured_fraction_theta_full 0.996
_diffrn_measured_fraction_theta_max 0.996
_diffrn_measurement_device_type 'Bruker SMART APEX CCD area-detector'
_diffrn_measurement_method '\f and \w'
_diffrn_radiation_monochromator graphite
_diffrn_radiation_source 'fine-focus sealed tube'
_diffrn_radiation_type MoK\a
_diffrn_radiation_wavelength 0.71073
_diffrn_reflns_av_R_equivalents 0.0201
_diffrn_reflns_av_sigmaI/netI 0.0216
_diffrn_reflns_limit_h_max 10
_diffrn_reflns_limit_h_min -10
_diffrn_reflns_limit_k_max 10
_diffrn_reflns_limit_k_min -10
_diffrn_reflns_limit_l_max 15
_diffrn_reflns_limit_l_min -15
_diffrn_reflns_number 8193
_diffrn_reflns_reduction_process
;
;
_diffrn_reflns_theta_full 25.68
_diffrn_reflns_theta_max 25.68
_diffrn_reflns_theta_min 2.66
_diffrn_standards_number 0
_exptl_absorpt_coefficient_mu 0.646
_exptl_absorpt_correction_T_max 0.8763
_exptl_absorpt_correction_T_min 0.7218
_exptl_absorpt_correction_type multi-scan
_exptl_absorpt_process_details '(SADABS; Sheldrick, 1996)'
_exptl_crystal_colour 'pale blue'
_exptl_crystal_density_diffrn 1.257
_exptl_crystal_density_method 'not measured'
_exptl_crystal_description block
_exptl_crystal_F_000 324
_exptl_crystal_size_max 0.54
_exptl_crystal_size_mid 0.43
_exptl_crystal_size_min 0.21
_refine_diff_density_max 0.266
_refine_diff_density_min -0.316
_refine_ls_extinction_method none
_refine_ls_goodness_of_fit_ref 1.098
_refine_ls_hydrogen_treatment constr
_refine_ls_matrix_type full
_refine_ls_number_parameters 191
_refine_ls_number_reflns 3031
_refine_ls_number_restraints 2
_refine_ls_restrained_S_all 1.109
_refine_ls_R_factor_all 0.0327
_refine_ls_R_factor_gt 0.0314
_refine_ls_shift/su_max 0.000
_refine_ls_shift/su_mean 0.000
_refine_ls_structure_factor_coef Fsqd
_refine_ls_weighting_details 'calc w = 1/[\s^2^(Fo^2^)+(0.0481P)^2^+0.1788P] where P=(Fo^2^+2Fc^2^)/3'
_refine_ls_weighting_scheme calc
_refine_ls_wR_factor_gt 0.0847
_refine_ls_wR_factor_ref 0.0859
_reflns_number_gt 2913
_reflns_number_total 3031
_reflns_threshold_expression I>2\s(I)
_cod_data_source_file sj2312.cif
_cod_data_source_block I
_cod_database_code 2213972
_cod_database_fobs_code 2213972

loop_
_symmetry_equiv_pos_site_id
_symmetry_equiv_pos_as_xyz
1 x,y,z
2 -x,-y,-z

loop_
_atom_site_type_symbol
_atom_site_label
_atom_site_fract_x
_atom_site_fract_y
_atom_site_fract_z
_atom_site_U_iso_or_equiv
_atom_site_adp_type
_atom_site_calc_flag
_atom_site_refinement_flags
_atom_site_occupancy
Ni Ni1 0.0000 0.0000 0.0000 0.03488(11) Uani d S 1
O O1 0.23256(15) 0.17167(15) -0.04472(10) 0.0424(3) Uani d . 1
O O2 0.14118(16) 0.04802(16) 0.15216(10) 0.0437(3) Uani d . 1
N N1 0.06342(19) -0.20147(18) -0.05506(12) 0.0405(3) Uani d . 1
O O3 0.16353(19) 0.06159(19) 0.33340(10) 0.0563(3) Uani d . 1
C C9 0.0652(2) 0.0073(2) 0.23278(14) 0.0415(4) Uani d . 1
C C6 0.2545(2) 0.1808(2) -0.14322(15) 0.0411(4) Uani d . 1
C C8 -0.1222(3) -0.0968(2) 0.23407(15) 0.0482(4) Uani d . 1
H H8 -0.1596 -0.1099 0.3016 0.058 Uiso calc R 1
C C5 -0.0671(3) -0.3621(2) -0.10124(16) 0.0500(4) Uani d . 1
H H5 -0.1875 -0.3844 -0.1075 0.060 Uiso calc R 1
C C1 0.2349(2) -0.1730(3) -0.04644(16) 0.0496(4) Uani d . 1
H H1 0.3272 -0.0617 -0.0136 0.059 Uiso calc R 1
C C11 0.3635(3) 0.1579(3) 0.35310(17) 0.0591(5) Uani d . 1
C C2 0.2816(3) -0.3003(3) -0.08382(19) 0.0611(5) Uani d . 1
H H2 0.4028 -0.2755 -0.0770 0.073 Uiso calc R 1
C C4 -0.0311(3) -0.4962(3) -0.1399(2) 0.0661(6) Uani d . 1
H H4 -0.1256 -0.6070 -0.1716 0.079 Uiso calc R 1
C C7 0.4466(3) 0.3003(3) -0.15884(19) 0.0603(5) Uani d . 1
H H7A 0.4866 0.4157 -0.1164 0.090 Uiso calc R 1
H H7B 0.4496 0.3050 -0.2344 0.090 Uiso calc R 1
H H7C 0.5256 0.2563 -0.1357 0.090 Uiso calc R 1
C C12 0.4337(4) 0.3310(3) 0.3181(2) 0.0760(7) Uani d . 1
H H12A 0.4097 0.3104 0.2402 0.114 Uiso calc R 1
H H12B 0.5624 0.3991 0.3423 0.114 Uiso calc R 1
H H12C 0.3736 0.3933 0.3497 0.114 Uiso calc R 1
C C14 0.4380(4) 0.0438(4) 0.2969(2) 0.0771(7) Uani d . 1
H H14A 0.3888 -0.0649 0.3209 0.116 Uiso calc R 1
H H14B 0.5682 0.1029 0.3148 0.116 Uiso calc R 1
H H14C 0.4041 0.0210 0.2196 0.116 Uiso calc R 1
C C3 0.1455(4) -0.4647(3) -0.1313(2) 0.0699(6) Uani d . 1
H H3 0.1728 -0.5536 -0.1574 0.084 Uiso calc R 1
C C13 0.4045(4) 0.1869(4) 0.4768(2) 0.0907(9) Uani d . 1
H H13A 0.3537 0.2568 0.5107 0.136 Uiso calc R 1
H H13B 0.5338 0.2461 0.4994 0.136 Uiso calc R 1
H H13C 0.3519 0.0760 0.4980 0.136 Uiso calc R 1
C C16 0.9918(6) 0.3375(5) 0.4840(3) 0.1279(14) Uani d D 1
H H16 0.9844 0.2273 0.4716 0.153 Uiso calc R 1
C C17 0.9913(8) 0.4253(8) 0.5856(3) 0.155(2) Uani d D 1
H H17 0.9879 0.3752 0.6457 0.186 Uiso calc R 1
C C18 1.0046(8) 0.4301(8) 0.4024(3) 0.155(2) Uani d D 1
H H18 1.0105 0.3795 0.3330 0.186 Uiso calc R 1

loop_
_atom_site_aniso_label
_atom_site_aniso_U_11
_atom_site_aniso_U_22
_atom_site_aniso_U_33
_atom_site_aniso_U_12
_atom_site_aniso_U_13
_atom_site_aniso_U_23
Ni1 0.02993(16) 0.03302(17) 0.03890(18) 0.01287(12) 0.00500(11) 0.00705(12)
O1 0.0350(6) 0.0391(6) 0.0473(7) 0.0129(5) 0.0073(5) 0.0088(5)
O2 0.0375(6) 0.0467(7) 0.0421(6) 0.0167(5) 0.0035(5) 0.0089(5)
N1 0.0383(7) 0.0375(7) 0.0453(8) 0.0177(6) 0.0073(6) 0.0088(6)
O3 0.0547(8) 0.0633(9) 0.0406(7) 0.0211(7) 0.0011(6) 0.0088(6)
C9 0.0478(9) 0.0370(8) 0.0395(9) 0.0212(8) 0.0037(7) 0.0058(7)
C6 0.0393(9) 0.0341(8) 0.0550(10) 0.0197(7) 0.0149(7) 0.0130(7)
C8 0.0506(10) 0.0490(10) 0.0448(10) 0.0216(9) 0.0145(8) 0.0137(8)
C5 0.0447(10) 0.0395(9) 0.0582(11) 0.0151(8) 0.0078(8) 0.0062(8)
C1 0.0402(9) 0.0475(10) 0.0613(11) 0.0215(8) 0.0073(8) 0.0104(8)
C11 0.0554(12) 0.0583(12) 0.0532(11) 0.0224(10) -0.0076(9) 0.0045(9)
C2 0.0577(12) 0.0687(14) 0.0743(14) 0.0420(11) 0.0181(10) 0.0206(11)
C4 0.0702(14) 0.0413(10) 0.0772(14) 0.0224(10) 0.0109(11) 0.0008(10)
C7 0.0438(10) 0.0610(12) 0.0724(14) 0.0174(9) 0.0196(10) 0.0244(11)
C12 0.0670(15) 0.0547(13) 0.0864(17) 0.0168(11) -0.0042(13) 0.0073(12)
C14 0.0720(15) 0.0850(17) 0.0809(16) 0.0476(14) -0.0065(13) 0.0095(13)
C3 0.0892(17) 0.0598(13) 0.0805(16) 0.0514(13) 0.0237(13) 0.0125(11)
C13 0.0869(19) 0.106(2) 0.0571(14) 0.0357(17) -0.0196(13) 0.0033(14)
C16 0.115(3) 0.143(4) 0.121(3) 0.069(3) -0.003(2) 0.000(3)
C17 0.229(6) 0.184(5) 0.093(3) 0.126(5) 0.039(3) 0.042(3)
C18 0.217(6) 0.206(6) 0.078(2) 0.131(5) 0.037(3) 0.019(3)

loop_
_atom_type_symbol
_atom_type_description
_atom_type_scat_dispersion_real
_atom_type_scat_dispersion_imag
_atom_type_scat_source
O O 0.0106 0.0060 'International Tables Vol C Tables 4.2.6.8 and 6.1.1.4'
Ni Ni 0.3393 1.1124 'International Tables Vol C Tables 4.2.6.8 and 6.1.1.4'
N N 0.0061 0.0033 'International Tables Vol C Tables 4.2.6.8 and 6.1.1.4'
H H 0.0000 0.0000 'International Tables Vol C Tables 4.2.6.8 and 6.1.1.4'
C C 0.0033 0.0016 'International Tables Vol C Tables 4.2.6.8 and 6.1.1.4'

loop_
_geom_angle_atom_site_label_1
_geom_angle_atom_site_label_2
_geom_angle_atom_site_label_3
_geom_angle_site_symmetry_1
_geom_angle_site_symmetry_3
_geom_angle
O1 Ni1 O1 . 2 180.00(7)
O1 Ni1 O2 . 2 90.70(5)
O1 Ni1 O2 2 2 89.30(5)
O1 Ni1 O2 . . 89.30(5)
O1 Ni1 O2 2 . 90.70(5)
O2 Ni1 O2 2 . 180.00(8)
O1 Ni1 N1 . . 89.06(5)
O1 Ni1 N1 2 . 90.94(5)
O2 Ni1 N1 2 . 89.84(5)
O2 Ni1 N1 . . 90.16(5)
O1 Ni1 N1 . 2 90.94(5)
O1 Ni1 N1 2 2 89.06(5)
O2 Ni1 N1 2 2 90.16(5)
O2 Ni1 N1 . 2 89.84(5)
N1 Ni1 N1 . 2 180.00(7)
C6 O1 Ni1 . . 123.90(11)
C9 O2 Ni1 . . 123.11(11)
C5 N1 C1 . . 117.60(16)
C5 N1 Ni1 . . 120.88(12)
C1 N1 Ni1 . . 121.52(12)
C9 O3 C11 . . 122.78(15)
O2 C9 O3 . . 120.71(16)
O2 C9 C8 . . 127.34(16)
O3 C9 C8 . . 111.94(15)
O1 C6 C8 . 2 126.91(16)
O1 C6 C7 . . 114.90(16)
C8 C6 C7 2 . 118.18(17)
C6 C8 C9 2 . 125.26(17)
C6 C8 H8 2 . 117.4
C9 C8 H8 . . 117.4
N1 C5 C4 . . 122.65(19)
N1 C5 H5 . . 118.7
C4 C5 H5 . . 118.7
N1 C1 C2 . . 123.11(18)
N1 C1 H1 . . 118.4
C2 C1 H1 . . 118.4
O3 C11 C12 . . 111.15(18)
O3 C11 C14 . . 109.53(18)
C12 C11 C14 . . 112.4(2)
O3 C11 C13 . . 101.87(19)
C12 C11 C13 . . 110.6(2)
C14 C11 C13 . . 110.8(2)
C3 C2 C1 . . 118.5(2)
C3 C2 H2 . . 120.8
C1 C2 H2 . . 120.8
C3 C4 C5 . . 119.1(2)
C3 C4 H4 . . 120.4
C5 C4 H4 . . 120.4
C6 C7 H7A . . 109.5
C6 C7 H7B . . 109.5
H7A C7 H7B . . 109.5
C6 C7 H7C . . 109.5
H7A C7 H7C . . 109.5
H7B C7 H7C . . 109.5
C11 C12 H12A . . 109.5
C11 C12 H12B . . 109.5
H12A C12 H12B . . 109.5
C11 C12 H12C . . 109.5
H12A C12 H12C . . 109.5
H12B C12 H12C . . 109.5
C11 C14 H14A . . 109.5
C11 C14 H14B . . 109.5
H14A C14 H14B . . 109.5
C11 C14 H14C . . 109.5
H14A C14 H14C . . 109.5
H14B C14 H14C . . 109.5
C4 C3 C2 . . 119.06(19)
C4 C3 H3 . . 120.5
C2 C3 H3 . . 120.5
C11 C13 H13A . . 109.5
C11 C13 H13B . . 109.5
H13A C13 H13B . . 109.5
C11 C13 H13C . . 109.5
H13A C13 H13C . . 109.5
H13B C13 H13C . . 109.5
C17 C16 C18 . . 113.6(4)
C17 C16 H16 . . 123.2
C18 C16 H16 . . 123.2
C18 C17 C16 2_766 . 120.9(4)
C18 C17 H17 2_766 . 119.5
C16 C17 H17 . . 119.5
C17 C18 C16 2_766 . 125.4(4)
C17 C18 H18 2_766 . 117.3
C16 C18 H18 . . 117.3

loop_
_geom_bond_atom_site_label_1
_geom_bond_atom_site_label_2
_geom_bond_site_symmetry_2
_geom_bond_distance
Ni1 O1 . 2.0243(11)
Ni1 O1 2 2.0243(11)
Ni1 O2 2 2.0626(12)
Ni1 O2 . 2.0626(12)
Ni1 N1 . 2.1041(14)
Ni1 N1 2 2.1041(14)
O1 C6 . 1.275(2)
O2 C9 . 1.245(2)
N1 C5 . 1.332(2)
N1 C1 . 1.333(2)
O3 C9 . 1.353(2)
O3 C11 . 1.470(3)
C9 C8 . 1.411(3)
C6 C8 2 1.380(3)
C6 C7 . 1.512(2)
C8 C6 2 1.380(3)
C8 H8 . 0.9300
C5 C4 . 1.371(3)
C5 H5 . 0.9300
C1 C2 . 1.375(3)
C1 H1 . 0.9300
C11 C12 . 1.512(3)
C11 C14 . 1.517(3)
C11 C13 . 1.529(3)
C2 C3 . 1.370(3)
C2 H2 . 0.9300
C4 C3 . 1.368(3)
C4 H4 . 0.9300
C7 H7A . 0.9600
C7 H7B . 0.9600
C7 H7C . 0.9600
C12 H12A . 0.9600
C12 H12B . 0.9600
C12 H12C . 0.9600
C14 H14A . 0.9600
C14 H14B . 0.9600
C14 H14C . 0.9600
C3 H3 . 0.9300
C13 H13A . 0.9600
C13 H13B . 0.9600
C13 H13C . 0.9600
C16 C17 . 1.387(6)
C16 C18 . 1.391(6)
C16 H16 . 0.9300
C17 C18 2_766 1.243(6)
C17 H17 . 0.9300
C18 C17 2_766 1.243(6)
C18 H18 . 0.9300

loop_
_geom_torsion_atom_site_label_1
_geom_torsion_atom_site_label_2
_geom_torsion_atom_site_label_3
_geom_torsion_atom_site_label_4
_geom_torsion_site_symmetry_1
_geom_torsion_site_symmetry_4
_geom_torsion
O2 Ni1 O1 C6 2 . -16.16(13)
O2 Ni1 O1 C6 . . 163.84(13)
N1 Ni1 O1 C6 . . 73.67(13)
N1 Ni1 O1 C6 2 . -106.33(13)
O1 Ni1 O2 C9 . . 163.87(13)
O1 Ni1 O2 C9 2 . -16.13(13)
N1 Ni1 O2 C9 . . -107.07(13)
N1 Ni1 O2 C9 2 . 72.93(13)
O1 Ni1 N1 C5 . . -144.94(14)
O1 Ni1 N1 C5 2 . 35.06(14)
O2 Ni1 N1 C5 2 . -54.24(14)
O2 Ni1 N1 C5 . . 125.76(14)
O1 Ni1 N1 C1 . . 34.18(14)
O1 Ni1 N1 C1 2 . -145.82(14)
O2 Ni1 N1 C1 2 . 124.88(14)
O2 Ni1 N1 C1 . . -55.12(14)
Ni1 O2 C9 O3 . . -171.36(12)
Ni1 O2 C9 C8 . . 9.6(2)
C11 O3 C9 O2 . . -5.1(3)
C11 O3 C9 C8 . . 174.11(17)
Ni1 O1 C6 C8 . 2 9.6(2)
Ni1 O1 C6 C7 . . -171.77(12)
O2 C9 C8 C6 . 2 3.9(3)
O3 C9 C8 C6 . 2 -175.27(17)
C1 N1 C5 C4 . . -0.4(3)
Ni1 N1 C5 C4 . . 178.80(16)
C5 N1 C1 C2 . . 0.7(3)
Ni1 N1 C1 C2 . . -178.42(16)
C9 O3 C11 C12 . . 62.2(2)
C9 O3 C11 C14 . . -62.7(2)
C9 O3 C11 C13 . . 179.96(19)
N1 C1 C2 C3 . . -0.6(3)
N1 C5 C4 C3 . . -0.2(3)
C5 C4 C3 C2 . . 0.3(4)
C1 C2 C3 C4 . . 0.0(4)
C18 C16 C17 C18 . 2_766 2.4(10)
C17 C16 C18 C17 . 2_766 -2.6(10)
